data_7200116
loop_
_publ_author_name
'Kendrick, John'
'Gourlay, Matthew D.'
'Neumann, Marcus A.'
'Leusen, Frank J. J.'

_publ_section_title
;
 Predicting spontaneous racemate resolution using recent developments in
 crystal structure prediction
;
_journal_issue 11
_journal_name_full CrystEngComm
_journal_page_first 2391
_journal_page_last 2399
_journal_paper_doi 10.1039/b909038j
_journal_volume 11
_journal_year 2009
_space_group_IT_number 19
_symmetry_cell_setting orthorhombic
_symmetry_Int_Tables_number 19
_symmetry_space_group_name_Hall 'P 2ac 2ab'
_symmetry_space_group_name_H-M 'P 21 21 21'
_cell_angle_alpha 90.000000
_cell_angle_beta 90.000000
_cell_angle_gamma 90.000000
_cell_length_a 11.974618
_cell_length_b 4.686030
_cell_length_c 9.662723
_cell_volume 542.208
_cod_data_source_file 5HMO_enantiopure.cif
_cod_data_source_block 5HMO_E_24
_cod_original_sg_symbol_H-M 'P 2_1 2_1 2_1'
_cod_struct_determination_method theoretical
_cod_database_code 7200116

loop_
_symmetry_equiv_pos_site_id
_symmetry_equiv_pos_as_xyz
1 x,y,z
2 -x+1/2,-y,z+1/2
3 -x,y+1/2,-z+1/2
4 x+1/2,-y+1/2,-z

loop_
_atom_site_label
_atom_site_type_symbol
_atom_site_fract_x
_atom_site_fract_y
_atom_site_fract_z
C46 C 1.112441 0.310460 0.826684
C47 C 1.127606 0.269279 0.984320
O48 O 1.223502 0.071878 0.996135
C49 C 1.250732 -0.029626 0.867929
N50 N 1.187286 0.095204 0.770932
O51 O 1.323974 -0.213172 0.851989
C52 C 1.027438 0.140976 1.056179
O53 O 0.992164 -0.109438 0.984723
H54 H 1.026093 0.270571 0.795082
H55 H 1.136636 0.524516 0.792880
H56 H 1.151642 0.467151 1.036451
H57 H 1.203912 0.062332 0.668681
H58 H 1.049595 0.095324 1.164504
H59 H 0.961757 0.306155 1.056513
H60 H 0.927332 -0.185302 1.036997
